data_1568357
loop_
_publ_author_name
'Mehra, Kundan Singh'
'Jha, Shivangee'
'Menon, Anila M.'
'Chopra, Deepak'
'Sankar, Jeyaraman'

_publ_section_title
;
 The deeper it goes, the brighter it glows: NIR emissive nitro-terrylene
 diimides with deep LUMOs.
;
_journal_issue 12
_journal_name_full 'Chemical science'
_journal_page_first 3147
_journal_page_last 3153
_journal_paper_doi 10.1039/d2sc06162g
_journal_volume 14
_journal_year 2023
_chemical_formula_moiety 'C58 H44 N4 O8'
_chemical_formula_sum 'C58 H44 N4 O8'
_chemical_formula_weight 924.97
_space_group_crystal_system monoclinic
_space_group_IT_number 15
_space_group_name_Hall '-C 2yc'
_space_group_name_H-M_alt 'C 1 2/c 1'
_atom_sites_solution_hydrogens geom
_atom_sites_solution_primary direct
_audit_creation_date 2022-08-03
_audit_creation_method
;
Olex2 1.3
(compiled 2020.11.12 svn.r5f609507 for OlexSys, GUI svn.r6408)
;
_audit_update_record
;
2022-08-30 deposited with the CCDC.	2023-01-30 downloaded from the CCDC.
;
_cell_angle_alpha 90
_cell_angle_beta 114.589(5)
_cell_angle_gamma 90
_cell_formula_units_Z 4
_cell_length_a 26.736(3)
_cell_length_b 16.294(2)
_cell_length_c 14.3851(17)
_cell_measurement_reflns_used 9807
_cell_measurement_temperature 100.0
_cell_measurement_theta_max 30.09
_cell_measurement_theta_min 2.40
_cell_volume 5698.4(12)
_computing_cell_refinement 'SAINT v8.37A (Bruker, 2015)'
_computing_data_reduction 'SAINT v8.37A (Bruker, 2015)'
_computing_molecular_graphics 'Olex2 1.3 (Dolomanov et al., 2009)'
_computing_publication_material 'Olex2 1.3 (Dolomanov et al., 2009)'
_computing_structure_refinement 'SHELXL 2018/3 (Sheldrick, 2015)'
_computing_structure_solution 'SHELXT 2014/5 (Sheldrick, 2014)'
_diffrn_ambient_temperature 100.0
_diffrn_measured_fraction_theta_full 0.999
_diffrn_measured_fraction_theta_max 0.999
_diffrn_measurement_device_type 'Bruker APEX-II CCD'
_diffrn_measurement_method '\f and \w scans'
_diffrn_radiation_type MoK\a
_diffrn_radiation_wavelength 0.71073
_diffrn_reflns_av_R_equivalents 0.0975
_diffrn_reflns_av_unetI/netI 0.0487
_diffrn_reflns_Laue_measured_fraction_full 0.999
_diffrn_reflns_Laue_measured_fraction_max 0.999
_diffrn_reflns_limit_h_max 36
_diffrn_reflns_limit_h_min -36
_diffrn_reflns_limit_k_max 22
_diffrn_reflns_limit_k_min -22
_diffrn_reflns_limit_l_max 19
_diffrn_reflns_limit_l_min -19
_diffrn_reflns_number 91148
_diffrn_reflns_point_group_measured_fraction_full 0.999
_diffrn_reflns_point_group_measured_fraction_max 0.999
_diffrn_reflns_theta_full 25.242
_diffrn_reflns_theta_max 28.699
_diffrn_reflns_theta_min 1.675
_exptl_absorpt_coefficient_mu 0.073
_exptl_absorpt_correction_T_max 0.6052
_exptl_absorpt_correction_T_min 0.2049
_exptl_absorpt_correction_type numerical
_exptl_absorpt_process_details
;
SADABS-2014/5 (Bruker,2014/5) was used for absorption correction.
wR2(int) was 0.1583 before and 0.0905 after correction.
The Ratio of minimum to maximum transmission is 0.3386.
The \l/2 correction factor is 0.00150.
;
_exptl_crystal_colour 'clear greenish blue'
_exptl_crystal_colour_lustre clear
_exptl_crystal_colour_modifier greenish
_exptl_crystal_colour_primary blue
_exptl_crystal_density_diffrn 1.078
_exptl_crystal_description plate
_exptl_crystal_F_000 1936
_exptl_crystal_size_max 0.403
_exptl_crystal_size_mid 0.08
_exptl_crystal_size_min 0.059
_refine_diff_density_max 0.618
_refine_diff_density_min -0.452
_refine_diff_density_rms 0.083
_refine_ls_extinction_method none
_refine_ls_goodness_of_fit_ref 1.050
_refine_ls_hydrogen_treatment constr
_refine_ls_matrix_type full
_refine_ls_number_parameters 350
_refine_ls_number_reflns 7360
_refine_ls_number_restraints 294
_refine_ls_restrained_S_all 1.114
_refine_ls_R_factor_all 0.1030
_refine_ls_R_factor_gt 0.0835
_refine_ls_shift/su_max 0.000
_refine_ls_shift/su_mean 0.000
_refine_ls_structure_factor_coef Fsqd
_refine_ls_weighting_details 'w=1/[\s^2^(Fo^2^)+(0.1349P)^2^+11.5096P] where P=(Fo^2^+2Fc^2^)/3'
_refine_ls_weighting_scheme calc
_refine_ls_wR_factor_gt 0.2464
_refine_ls_wR_factor_ref 0.2585
_reflns_Friedel_coverage 0.000
_reflns_number_gt 5386
_reflns_number_total 7360
_reflns_threshold_expression 'I > 2\s(I)'
_cod_data_source_file d2sc06162g3.cif
_cod_data_source_block tdi_n2_ii
_cod_depositor_comments 'Adding full bibliography for 1568354--1568358.cif.'
_cod_database_code 1568357
_shelx_shelxl_version_number 2018/3
_shelx_space_group_comment
;
The symmetry employed for this shelxl refinement is uniquely defined
by the following loop, which should always be used as a source of
symmetry information in preference to the above space-group names.
They are only intended as comments.
;
_shelx_estimated_absorpt_t_max 0.996
_shelx_estimated_absorpt_t_min 0.971
_olex2_refinement_description
;
1. Fixed Uiso
 At 1.2 times of:
  All C(H) groups
 At 1.5 times of:
  All C(H,H,H) groups
2. Uiso/Uaniso restraints and constraints
All non-hydrogen atoms have similar U: within 2A with sigma of 0.002 and sigma
for terminal atoms of 0.004 within 2A
3. Others
 Sof(C11B)=Sof(H11D)=Sof(H11E)=Sof(H11F)=Sof(C12B)=Sof(H12D)=Sof(H12E)=
 Sof(H12F)=Sof(C10B)=Sof(H10B)=1-FVAR(1)
 Sof(C10A)=Sof(H10A)=Sof(C11A)=Sof(H11A)=Sof(H11B)=Sof(H11C)=Sof(C12A)=
 Sof(H12A)=Sof(H12B)=Sof(H12C)=FVAR(1)
4.a Ternary CH refined with riding coordinates:
 C3(H3), C10A(H10A), C10B(H10B)
4.b Aromatic/amide H refined with riding coordinates:
 C24(H24), C23(H23), C26(H26), C27(H27), C6(H6), C18(H18), C7(H7), C8(H8)
4.c Idealised Me refined as rotating group:
 C5(H5A,H5B,H5C), C4(H4A,H4B,H4C), C11A(H11A,H11B,H11C), C12A(H12A,H12B,H12C),
 C11B(H11D,H11E,H11F), C12B(H12D,H12E,H12F)
;
_smtbx_masks_special_details
;
A solvent mask was calculated and 290 electrons were 
found in a volume of 1892\%A^3^ in 1 void per unit cell. 
This is consistent with the presence of 
1.5[C7H8] per Unit Cell 
which account for 300 electrons 
per unit cell.
;
_smtbx_masks_void_probe_radius 1.2
_smtbx_masks_void_truncation_radius 1.2
_olex2_submission_special_instructions 'No special instructions were received'

loop_
_space_group_symop_operation_xyz
'x, y, z'
'-x, y, -z+1/2'
'x+1/2, y+1/2, z'
'-x+1/2, y+1/2, -z+1/2'
'-x, -y, -z'
'x, -y, z-1/2'
'-x+1/2, -y+1/2, -z'
'x+1/2, -y+1/2, z-1/2'

loop_
_atom_site_label
_atom_site_type_symbol
_atom_site_fract_x
_atom_site_fract_y
_atom_site_fract_z
_atom_site_U_iso_or_equiv
_atom_site_adp_type
_atom_site_occupancy
_atom_site_site_symmetry_order
_atom_site_calc_flag
_atom_site_refinement_flags_posn
_atom_site_refinement_flags_adp
_atom_site_refinement_flags_occupancy
_atom_site_disorder_assembly
_atom_site_disorder_group
O2 O 0.17576(6) 0.45864(10) 0.12247(13) 0.0279(4) Uani 1 1 d . U . . .
O1 O 0.20643(7) 0.73115(10) 0.18957(16) 0.0366(5) Uani 1 1 d . U . . .
N1 N 0.19147(7) 0.59527(11) 0.15224(15) 0.0229(4) Uani 1 1 d . U . . .
O3 O 0.40890(8) 0.81673(12) 0.3810(2) 0.0541(7) Uani 1 1 d . U . . .
O4 O 0.42306(8) 0.76430(14) 0.52756(18) 0.0522(6) Uani 1 1 d . U . . .
N2 N 0.40418(8) 0.76218(13) 0.4347(2) 0.0378(5) Uani 1 1 d . U . . .
C15 C 0.30176(8) 0.56167(13) 0.28723(17) 0.0209(4) Uani 1 1 d . U . . .
C21 C 0.35810(8) 0.54523(13) 0.35090(17) 0.0215(4) Uani 1 1 d . U . . .
C16 C 0.26541(8) 0.49624(13) 0.23919(17) 0.0214(4) Uani 1 1 d . U . . .
C25 C 0.45447(8) 0.59265(13) 0.44711(19) 0.0236(4) Uani 1 1 d . U . . .
C28 C 0.56730(8) 0.55593(13) 0.56097(18) 0.0220(4) Uani 1 1 d . U . . .
C22 C 0.37573(8) 0.46213(13) 0.36974(18) 0.0223(4) Uani 1 1 d . U . . .
C17 C 0.20758(8) 0.51279(13) 0.16749(17) 0.0216(4) Uani 1 1 d . U . . .
C29 C 0.52842(8) 0.49054(13) 0.52828(17) 0.0210(4) Uani 1 1 d . U . . .
C20 C 0.39552(8) 0.61106(13) 0.39527(18) 0.0233(4) Uani 1 1 d . U . . .
C1 C 0.13822(9) 0.61412(14) 0.07003(18) 0.0260(4) Uani 1 1 d . U . . .
C13 C 0.22440(8) 0.66173(14) 0.20418(19) 0.0253(4) Uani 1 1 d . U . . .
C24 C 0.28437(9) 0.41692(13) 0.25621(18) 0.0241(4) Uani 1 1 d . U . . .
H24 H 0.260012 0.373121 0.223027 0.029 Uiso 1 1 calc R U . . .
C23 C 0.33872(9) 0.39972(13) 0.32130(19) 0.0248(4) Uani 1 1 d . U . . .
H23 H 0.350707 0.344259 0.332800 0.030 Uiso 1 1 calc R U . . .
C2 C 0.09163(9) 0.61449(14) 0.08913(19) 0.0277(4) Uani 1 1 d . U . . .
C14 C 0.28211(8) 0.64295(13) 0.27272(19) 0.0250(4) Uani 1 1 d . U . . .
C26 C 0.49483(9) 0.65265(14) 0.47017(19) 0.0269(5) Uani 1 1 d . U . . .
H26 H 0.484354 0.707165 0.446747 0.032 Uiso 1 1 calc R U . . .
C19 C 0.37231(9) 0.68923(14) 0.3831(2) 0.0299(5) Uani 1 1 d . U . . .
C27 C 0.54998(9) 0.63485(13) 0.52650(19) 0.0263(4) Uani 1 1 d . U . . .
H27 H 0.576428 0.677532 0.541795 0.032 Uiso 1 1 calc R U . . .
C6 C 0.04132(10) 0.62942(16) 0.0058(2) 0.0342(5) Uani 1 1 d . U . . .
H6 H 0.008409 0.628758 0.015920 0.041 Uiso 1 1 calc R U . . .
C18 C 0.31722(9) 0.70623(14) 0.3224(2) 0.0301(5) Uani 1 1 d . U . . .
H18 H 0.303960 0.761005 0.315342 0.036 Uiso 1 1 calc R U . . .
C3 C 0.09283(10) 0.60018(16) 0.1930(2) 0.0337(5) Uani 1 1 d . U . . .
H3 H 0.131791 0.589203 0.241656 0.040 Uiso 1 1 calc R U . . .
C7 C 0.03841(11) 0.64479(16) -0.0890(2) 0.0394(6) Uani 1 1 d . U . . .
H7 H 0.003739 0.654861 -0.144088 0.047 Uiso 1 1 calc R U . . .
C9 C 0.13697(11) 0.62989(17) -0.0259(2) 0.0366(5) Uani 1 1 d . U . . .
C8 C 0.08555(12) 0.64587(18) -0.1059(2) 0.0411(6) Uani 1 1 d . U . . .
H8 H 0.083148 0.657554 -0.172316 0.049 Uiso 1 1 calc R U . . .
C5 C 0.05824(12) 0.5257(2) 0.1940(3) 0.0476(7) Uani 1 1 d . U . . .
H5A H 0.019329 0.537153 0.151747 0.071 Uiso 1 1 calc R U . . .
H5B H 0.063397 0.514396 0.264346 0.071 Uiso 1 1 calc R U . . .
H5C H 0.069832 0.477890 0.166619 0.071 Uiso 1 1 calc R U . . .
C4 C 0.07315(14) 0.6764(2) 0.2304(3) 0.0509(8) Uani 1 1 d . U . . .
H4A H 0.097364 0.722809 0.234713 0.076 Uiso 1 1 calc R U . . .
H4B H 0.074036 0.665629 0.298079 0.076 Uiso 1 1 calc R U . . .
H4C H 0.035457 0.689666 0.182313 0.076 Uiso 1 1 calc R U . . .
C10A C 0.1919(2) 0.6185(4) -0.0436(5) 0.0413(8) Uani 0.602(5) 1 d . U P A 1
H10A H 0.223289 0.624288 0.025084 0.050 Uiso 0.602(5) 1 calc R U P A 1
C11A C 0.1984(2) 0.5362(4) -0.0838(4) 0.0478(10) Uani 0.602(5) 1 d . U P A 1
H11A H 0.192262 0.492914 -0.042356 0.072 Uiso 0.602(5) 1 calc R U P A 1
H11B H 0.235627 0.531227 -0.080385 0.072 Uiso 0.602(5) 1 calc R U P A 1
H11C H 0.171482 0.530630 -0.154957 0.072 Uiso 0.602(5) 1 calc R U P A 1
C12A C 0.1975(2) 0.6889(4) -0.1095(5) 0.0550(11) Uani 0.602(5) 1 d . U P A 1
H12A H 0.181272 0.672381 -0.181528 0.082 Uiso 0.602(5) 1 calc R U P A 1
H12B H 0.236491 0.701850 -0.088296 0.082 Uiso 0.602(5) 1 calc R U P A 1
H12C H 0.178268 0.737515 -0.100739 0.082 Uiso 0.602(5) 1 calc R U P A 1
C11B C 0.1795(3) 0.5880(6) -0.1328(7) 0.0512(12) Uani 0.398(5) 1 d . U P A 2
H11D H 0.170752 0.533339 -0.115306 0.077 Uiso 0.398(5) 1 calc R U P A 2
H11E H 0.214949 0.586112 -0.137904 0.077 Uiso 0.398(5) 1 calc R U P A 2
H11F H 0.150716 0.605272 -0.198558 0.077 Uiso 0.398(5) 1 calc R U P A 2
C12B C 0.1860(4) 0.7359(6) -0.0789(7) 0.0519(14) Uani 0.398(5) 1 d . U P A 2
H12D H 0.158276 0.746216 -0.148320 0.078 Uiso 0.398(5) 1 calc R U P A 2
H12E H 0.222710 0.747123 -0.075762 0.078 Uiso 0.398(5) 1 calc R U P A 2
H12F H 0.179215 0.771801 -0.030715 0.078 Uiso 0.398(5) 1 calc R U P A 2
C10B C 0.1829(4) 0.6482(6) -0.0511(7) 0.0429(9) Uani 0.398(5) 1 d . U P A 2
H10B H 0.217294 0.635785 0.010897 0.051 Uiso 0.398(5) 1 calc R U P A 2

loop_
_atom_site_aniso_label
_atom_site_aniso_U_11
_atom_site_aniso_U_22
_atom_site_aniso_U_33
_atom_site_aniso_U_23
_atom_site_aniso_U_13
_atom_site_aniso_U_12
O2 0.0168(7) 0.0207(8) 0.0372(9) -0.0042(7) 0.0024(6) -0.0032(6)
O1 0.0162(7) 0.0200(8) 0.0570(11) -0.0077(8) -0.0013(7) 0.0035(6)
N1 0.0121(6) 0.0180(7) 0.0328(8) -0.0034(6) 0.0036(6) -0.0016(6)
O3 0.0225(9) 0.0199(9) 0.0907(16) -0.0002(10) -0.0053(9) -0.0015(7)
O4 0.0288(9) 0.0420(12) 0.0662(14) -0.0263(10) 0.0005(9) -0.0037(8)
N2 0.0146(8) 0.0200(9) 0.0624(12) -0.0117(9) -0.0003(8) 0.0010(7)
C15 0.0133(7) 0.0155(8) 0.0316(8) -0.0033(7) 0.0070(7) -0.0012(6)
C21 0.0139(7) 0.0146(8) 0.0331(8) -0.0023(7) 0.0070(7) -0.0009(6)
C16 0.0138(7) 0.0171(8) 0.0318(8) -0.0022(7) 0.0080(7) -0.0027(6)
C25 0.0124(8) 0.0150(8) 0.0385(10) -0.0035(7) 0.0056(7) -0.0001(7)
C28 0.0120(7) 0.0149(8) 0.0366(9) -0.0030(7) 0.0077(7) -0.0016(7)
C22 0.0145(8) 0.0148(8) 0.0354(9) -0.0012(7) 0.0081(7) -0.0004(7)
C17 0.0134(7) 0.0186(8) 0.0313(9) -0.0028(7) 0.0077(7) -0.0020(6)
C29 0.0123(8) 0.0144(9) 0.0338(10) -0.0027(8) 0.0069(8) -0.0005(7)
C20 0.0125(7) 0.0151(8) 0.0375(9) -0.0043(7) 0.0054(7) -0.0003(6)
C1 0.0171(8) 0.0201(8) 0.0332(9) -0.0015(7) 0.0029(7) -0.0038(7)
C13 0.0133(8) 0.0173(8) 0.0378(9) -0.0056(7) 0.0032(7) -0.0008(7)
C24 0.0161(8) 0.0172(8) 0.0360(9) -0.0024(7) 0.0080(7) -0.0036(7)
C23 0.0168(8) 0.0155(8) 0.0386(10) -0.0010(8) 0.0081(7) -0.0010(7)
C2 0.0168(8) 0.0206(8) 0.0389(9) 0.0017(7) 0.0047(7) 0.0011(7)
C14 0.0136(7) 0.0167(8) 0.0380(9) -0.0052(7) 0.0040(7) 0.0000(6)
C26 0.0152(8) 0.0143(8) 0.0436(10) -0.0020(8) 0.0047(8) -0.0008(7)
C19 0.0139(8) 0.0165(8) 0.0479(10) -0.0079(8) 0.0016(7) 0.0001(7)
C27 0.0140(8) 0.0149(8) 0.0431(10) -0.0022(8) 0.0049(7) -0.0015(7)
C6 0.0201(9) 0.0257(10) 0.0438(11) -0.0015(9) 0.0004(8) 0.0048(8)
C18 0.0156(8) 0.0159(8) 0.0464(10) -0.0063(8) 0.0006(8) 0.0013(7)
C3 0.0193(9) 0.0327(11) 0.0460(11) 0.0048(9) 0.0106(8) 0.0007(8)
C7 0.0307(10) 0.0274(10) 0.0390(11) -0.0044(9) -0.0064(9) 0.0024(9)
C9 0.0314(9) 0.0355(10) 0.0341(9) -0.0067(8) 0.0049(8) -0.0088(8)
C8 0.0382(11) 0.0347(11) 0.0334(10) -0.0054(9) -0.0018(9) -0.0063(9)
C5 0.0363(14) 0.0433(16) 0.0664(18) 0.0054(14) 0.0246(13) -0.0065(12)
C4 0.0496(16) 0.0484(17) 0.0495(16) -0.0050(13) 0.0156(13) 0.0030(13)
C10A 0.0361(13) 0.0446(15) 0.0392(13) -0.0063(13) 0.0115(11) -0.0078(13)
C11A 0.0466(19) 0.055(2) 0.0489(19) -0.0100(17) 0.0268(16) -0.0044(17)
C12A 0.0436(18) 0.058(2) 0.0578(19) 0.0005(18) 0.0157(16) -0.0111(18)
C11B 0.042(2) 0.061(2) 0.048(2) -0.0109(19) 0.0156(18) -0.0017(19)
C12B 0.044(2) 0.058(2) 0.049(2) -0.003(2) 0.014(2) -0.015(2)
C10B 0.0370(14) 0.0476(16) 0.0398(14) -0.0073(14) 0.0117(12) -0.0091(14)

loop_
_atom_type_symbol
_atom_type_description
_atom_type_scat_dispersion_real
_atom_type_scat_dispersion_imag
_atom_type_scat_source
C C 0.0033 0.0016 'International Tables Vol C Tables 4.2.6.8 and 6.1.1.4'
H H 0.0000 0.0000 'International Tables Vol C Tables 4.2.6.8 and 6.1.1.4'
N N 0.0061 0.0033 'International Tables Vol C Tables 4.2.6.8 and 6.1.1.4'
O O 0.0106 0.0060 'International Tables Vol C Tables 4.2.6.8 and 6.1.1.4'

loop_
_geom_angle_atom_site_label_1
_geom_angle_atom_site_label_2
_geom_angle_atom_site_label_3
_geom_angle
_geom_angle_site_symmetry_1
_geom_angle_site_symmetry_3
_geom_angle_publ_flag
C17 N1 C1 117.57(17) . . ?
C13 N1 C17 125.08(18) . . ?
C13 N1 C1 117.12(18) . . ?
O3 N2 C19 117.4(2) . . ?
O4 N2 O3 124.8(2) . . ?
O4 N2 C19 117.8(2) . . ?
C16 C15 C21 120.00(19) . . ?
C14 C15 C21 120.09(19) . . ?
C14 C15 C16 119.90(18) . . ?
C22 C21 C15 118.63(18) . . ?
C22 C21 C20 121.09(18) . . ?
C20 C21 C15 120.27(19) . . ?
C15 C16 C17 120.55(19) . . ?
C24 C16 C15 119.67(19) . . ?
C24 C16 C17 119.73(19) . . ?
C29 C25 C20 119.07(18) 5_666 . ?
C26 C25 C29 118.16(18) . 5_666 ?
C26 C25 C20 122.7(2) . . ?
C29 C28 C22 118.99(19) . 5_666 ?
C27 C28 C22 121.91(18) . 5_666 ?
C27 C28 C29 119.10(18) . . ?
C21 C22 C28 119.36(18) . 5_666 ?
C23 C22 C21 119.44(19) . . ?
C23 C22 C28 121.20(19) . 5_666 ?
O2 C17 N1 120.94(19) . . ?
O2 C17 C16 122.5(2) . . ?
N1 C17 C16 116.56(17) . . ?
C25 C29 C29 120.1(2) 5_666 5_666 ?
C28 C29 C25 120.92(18) . 5_666 ?
C28 C29 C29 118.9(2) . 5_666 ?
C21 C20 C25 118.67(19) . . ?
C19 C20 C21 116.00(18) . . ?
C19 C20 C25 125.31(19) . . ?
C2 C1 N1 119.8(2) . . ?
C2 C1 C9 123.0(2) . . ?
C9 C1 N1 117.2(2) . . ?
O1 C13 N1 120.89(19) . . ?
O1 C13 C14 122.52(19) . . ?
N1 C13 C14 116.53(19) . . ?
C16 C24 H24 119.5 . . ?
C16 C24 C23 121.0(2) . . ?
C23 C24 H24 119.5 . . ?
C22 C23 C24 121.2(2) . . ?
C22 C23 H23 119.4 . . ?
C24 C23 H23 119.4 . . ?
C1 C2 C6 117.0(2) . . ?
C1 C2 C3 123.4(2) . . ?
C6 C2 C3 119.6(2) . . ?
C15 C14 C13 121.04(19) . . ?
C18 C14 C15 119.71(19) . . ?
C18 C14 C13 119.2(2) . . ?
C25 C26 H26 119.2 . . ?
C27 C26 C25 121.6(2) . . ?
C27 C26 H26 119.2 . . ?
C20 C19 N2 122.69(19) . . ?
C18 C19 N2 113.28(19) . . ?
C18 C19 C20 124.0(2) . . ?
C28 C27 H27 119.4 . . ?
C26 C27 C28 121.2(2) . . ?
C26 C27 H27 119.4 . . ?
C2 C6 H6 119.2 . . ?
C7 C6 C2 121.7(3) . . ?
C7 C6 H6 119.2 . . ?
C14 C18 C19 119.4(2) . . ?
C14 C18 H18 120.3 . . ?
C19 C18 H18 120.3 . . ?
C2 C3 H3 108.0 . . ?
C2 C3 C5 111.8(2) . . ?
C2 C3 C4 110.8(2) . . ?
C5 C3 H3 108.0 . . ?
C5 C3 C4 110.0(3) . . ?
C4 C3 H3 108.0 . . ?
C6 C7 H7 119.8 . . ?
C6 C7 C8 120.3(2) . . ?
C8 C7 H7 119.8 . . ?
C1 C9 C8 117.3(3) . . ?
C1 C9 C10A 119.4(3) . . ?
C1 C9 C10B 127.8(4) . . ?
C8 C9 C10A 122.8(3) . . ?
C8 C9 C10B 113.6(4) . . ?
C7 C8 C9 120.6(3) . . ?
C7 C8 H8 119.7 . . ?
C9 C8 H8 119.7 . . ?
C3 C5 H5A 109.5 . . ?
C3 C5 H5B 109.5 . . ?
C3 C5 H5C 109.5 . . ?
H5A C5 H5B 109.5 . . ?
H5A C5 H5C 109.5 . . ?
H5B C5 H5C 109.5 . . ?
C3 C4 H4A 109.5 . . ?
C3 C4 H4B 109.5 . . ?
C3 C4 H4C 109.5 . . ?
H4A C4 H4B 109.5 . . ?
H4A C4 H4C 109.5 . . ?
H4B C4 H4C 109.5 . . ?
C9 C10A H10A 106.3 . . ?
C11A C10A C9 115.2(4) . . ?
C11A C10A H10A 106.3 . . ?
C11A C10A C12A 111.9(5) . . ?
C12A C10A C9 110.0(5) . . ?
C12A C10A H10A 106.3 . . ?
C10A C11A H11A 109.5 . . ?
C10A C11A H11B 109.5 . . ?
C10A C11A H11C 109.5 . . ?
H11A C11A H11B 109.5 . . ?
H11A C11A H11C 109.5 . . ?
H11B C11A H11C 109.5 . . ?
C10A C12A H12A 109.5 . . ?
C10A C12A H12B 109.5 . . ?
C10A C12A H12C 109.5 . . ?
H12A C12A H12B 109.5 . . ?
H12A C12A H12C 109.5 . . ?
H12B C12A H12C 109.5 . . ?
H11D C11B H11E 109.5 . . ?
H11D C11B H11F 109.5 . . ?
H11E C11B H11F 109.5 . . ?
C10B C11B H11D 109.5 . . ?
C10B C11B H11E 109.5 . . ?
C10B C11B H11F 109.5 . . ?
H12D C12B H12E 109.5 . . ?
H12D C12B H12F 109.5 . . ?
H12E C12B H12F 109.5 . . ?
C10B C12B H12D 109.5 . . ?
C10B C12B H12E 109.5 . . ?
C10B C12B H12F 109.5 . . ?
C9 C10B C11B 106.3(7) . . ?
C9 C10B C12B 114.3(8) . . ?
C9 C10B H10B 107.3 . . ?
C11B C10B H10B 107.3 . . ?
C12B C10B C11B 113.9(9) . . ?
C12B C10B H10B 107.3 . . ?

loop_
_geom_bond_atom_site_label_1
_geom_bond_atom_site_label_2
_geom_bond_distance
_geom_bond_site_symmetry_2
_geom_bond_publ_flag
O2 C17 1.210(3) . ?
O1 C13 1.213(3) . ?
N1 C17 1.400(3) . ?
N1 C1 1.456(3) . ?
N1 C13 1.399(3) . ?
O3 N2 1.218(3) . ?
O4 N2 1.216(3) . ?
N2 C19 1.471(3) . ?
C15 C21 1.425(3) . ?
C15 C16 1.414(3) . ?
C15 C14 1.408(3) . ?
C21 C22 1.422(3) . ?
C21 C20 1.424(3) . ?
C16 C17 1.483(3) . ?
C16 C24 1.373(3) . ?
C25 C29 1.427(3) 5_666 ?
C25 C20 1.467(3) . ?
C25 C26 1.390(3) . ?
C28 C22 1.462(3) 5_666 ?
C28 C29 1.425(3) . ?
C28 C27 1.387(3) . ?
C22 C23 1.387(3) . ?
C29 C29 1.428(4) 5_666 ?
C20 C19 1.396(3) . ?
C1 C2 1.383(3) . ?
C1 C9 1.391(4) . ?
C13 C14 1.477(3) . ?
C24 H24 0.9500 . ?
C24 C23 1.391(3) . ?
C23 H23 0.9500 . ?
C2 C6 1.401(3) . ?
C2 C3 1.499(4) . ?
C14 C18 1.377(3) . ?
C26 H26 0.9500 . ?
C26 C27 1.386(3) . ?
C19 C18 1.392(3) . ?
C27 H27 0.9500 . ?
C6 H6 0.9500 . ?
C6 C7 1.357(4) . ?
C18 H18 0.9500 . ?
C3 H3 1.0000 . ?
C3 C5 1.529(4) . ?
C3 C4 1.532(4) . ?
C7 H7 0.9500 . ?
C7 C8 1.379(5) . ?
C9 C8 1.402(4) . ?
C9 C10A 1.601(7) . ?
C9 C10B 1.447(10) . ?
C8 H8 0.9500 . ?
C5 H5A 0.9800 . ?
C5 H5B 0.9800 . ?
C5 H5C 0.9800 . ?
C4 H4A 0.9800 . ?
C4 H4B 0.9800 . ?
C4 H4C 0.9800 . ?
C10A H10A 1.0000 . ?
C10A C11A 1.499(8) . ?
C10A C12A 1.536(9) . ?
C11A H11A 0.9800 . ?
C11A H11B 0.9800 . ?
C11A H11C 0.9800 . ?
C12A H12A 0.9800 . ?
C12A H12B 0.9800 . ?
C12A H12C 0.9800 . ?
C11B H11D 0.9800 . ?
C11B H11E 0.9800 . ?
C11B H11F 0.9800 . ?
C11B C10B 1.506(13) . ?
C12B H12D 0.9800 . ?
C12B H12E 0.9800 . ?
C12B H12F 0.9800 . ?
C12B C10B 1.496(13) . ?
C10B H10B 1.0000 . ?

loop_
_geom_torsion_atom_site_label_1
_geom_torsion_atom_site_label_2
_geom_torsion_atom_site_label_3
_geom_torsion_atom_site_label_4
_geom_torsion
_geom_torsion_site_symmetry_1
_geom_torsion_site_symmetry_2
_geom_torsion_site_symmetry_3
_geom_torsion_site_symmetry_4
_geom_torsion_publ_flag
O1 C13 C14 C15 -179.4(3) . . . . ?
O1 C13 C14 C18 0.0(4) . . . . ?
N1 C1 C2 C6 -177.2(2) . . . . ?
N1 C1 C2 C3 3.0(3) . . . . ?
N1 C1 C9 C8 178.3(2) . . . . ?
N1 C1 C9 C10A 5.7(4) . . . . ?
N1 C1 C9 C10B -15.2(6) . . . . ?
N1 C13 C14 C15 -2.4(4) . . . . ?
N1 C13 C14 C18 177.1(2) . . . . ?
O3 N2 C19 C20 117.0(3) . . . . ?
O3 N2 C19 C18 -63.6(3) . . . . ?
O4 N2 C19 C20 -64.2(4) . . . . ?
O4 N2 C19 C18 115.2(3) . . . . ?
N2 C19 C18 C14 -177.5(3) . . . . ?
C15 C21 C22 C28 -176.9(2) . . . 5_666 ?
C15 C21 C22 C23 3.7(3) . . . . ?
C15 C21 C20 C25 -170.7(2) . . . . ?
C15 C21 C20 C19 7.8(4) . . . . ?
C15 C16 C17 O2 177.6(2) . . . . ?
C15 C16 C17 N1 -1.1(3) . . . . ?
C15 C16 C24 C23 1.0(4) . . . . ?
C15 C14 C18 C19 2.7(4) . . . . ?
C21 C15 C16 C17 -176.0(2) . . . . ?
C21 C15 C16 C24 1.6(3) . . . . ?
C21 C15 C14 C13 177.8(2) . . . . ?
C21 C15 C14 C18 -1.7(4) . . . . ?
C21 C22 C23 C24 -1.3(4) . . . . ?
C21 C20 C19 N2 172.3(2) . . . . ?
C21 C20 C19 C18 -7.1(4) . . . . ?
C16 C15 C21 C22 -3.9(3) . . . . ?
C16 C15 C21 C20 176.8(2) . . . . ?
C16 C15 C14 C13 -2.7(4) . . . . ?
C16 C15 C14 C18 177.8(2) . . . . ?
C16 C24 C23 C22 -1.1(4) . . . . ?
C25 C20 C19 N2 -9.3(4) . . . . ?
C25 C20 C19 C18 171.3(3) . . . . ?
C25 C26 C27 C28 1.0(4) . . . . ?
C28 C22 C23 C24 179.3(2) 5_666 . . . ?
C22 C21 C20 C25 9.9(4) . . . . ?
C22 C21 C20 C19 -171.5(2) . . . . ?
C22 C28 C29 C25 -7.0(3) 5_666 . . 5_666 ?
C22 C28 C29 C29 171.9(3) 5_666 . . 5_666 ?
C22 C28 C27 C26 -172.7(2) 5_666 . . . ?
C17 N1 C1 C2 89.0(3) . . . . ?
C17 N1 C1 C9 -90.0(3) . . . . ?
C17 N1 C13 O1 -176.7(2) . . . . ?
C17 N1 C13 C14 6.2(4) . . . . ?
C17 C16 C24 C23 178.6(2) . . . . ?
C29 C25 C20 C21 -13.9(4) 5_666 . . . ?
C29 C25 C20 C19 167.7(3) 5_666 . . . ?
C29 C25 C26 C27 -7.8(4) 5_666 . . . ?
C29 C28 C27 C26 7.0(4) . . . . ?
C20 C21 C22 C28 2.5(4) . . . 5_666 ?
C20 C21 C22 C23 -176.9(2) . . . . ?
C20 C25 C26 C27 174.7(2) . . . . ?
C20 C19 C18 C14 1.9(5) . . . . ?
C1 N1 C17 O2 -8.8(3) . . . . ?
C1 N1 C17 C16 169.9(2) . . . . ?
C1 N1 C13 O1 8.9(4) . . . . ?
C1 N1 C13 C14 -168.2(2) . . . . ?
C1 C2 C6 C7 -1.5(4) . . . . ?
C1 C2 C3 C5 -120.4(3) . . . . ?
C1 C2 C3 C4 116.4(3) . . . . ?
C1 C9 C8 C7 -0.8(4) . . . . ?
C1 C9 C10A C11A 93.6(5) . . . . ?
C1 C9 C10A C12A -138.7(4) . . . . ?
C1 C9 C10B C11B 126.6(6) . . . . ?
C1 C9 C10B C12B -106.8(7) . . . . ?
C13 N1 C17 O2 176.8(2) . . . . ?
C13 N1 C17 C16 -4.5(3) . . . . ?
C13 N1 C1 C2 -96.1(3) . . . . ?
C13 N1 C1 C9 84.8(3) . . . . ?
C13 C14 C18 C19 -176.8(2) . . . . ?
C24 C16 C17 O2 0.0(4) . . . . ?
C24 C16 C17 N1 -178.7(2) . . . . ?
C2 C1 C9 C8 -0.7(4) . . . . ?
C2 C1 C9 C10A -173.3(3) . . . . ?
C2 C1 C9 C10B 165.8(5) . . . . ?
C2 C6 C7 C8 0.2(4) . . . . ?
C14 C15 C21 C22 175.6(2) . . . . ?
C14 C15 C21 C20 -3.7(4) . . . . ?
C14 C15 C16 C17 4.5(3) . . . . ?
C14 C15 C16 C24 -177.9(2) . . . . ?
C26 C25 C20 C21 163.7(2) . . . . ?
C26 C25 C20 C19 -14.7(4) . . . . ?
C27 C28 C29 C25 173.2(2) . . . 5_666 ?
C27 C28 C29 C29 -7.9(4) . . . 5_666 ?
C6 C2 C3 C5 59.8(3) . . . . ?
C6 C2 C3 C4 -63.4(3) . . . . ?
C6 C7 C8 C9 1.0(4) . . . . ?
C3 C2 C6 C7 178.3(2) . . . . ?
C9 C1 C2 C6 1.8(4) . . . . ?
C9 C1 C2 C3 -178.0(2) . . . . ?
C8 C9 C10A C11A -78.6(6) . . . . ?
C8 C9 C10A C12A 49.1(5) . . . . ?
C8 C9 C10B C11B -66.5(7) . . . . ?
C8 C9 C10B C12B 60.1(8) . . . . ?
C10A C9 C8 C7 171.6(3) . . . . ?
C10B C9 C8 C7 -169.1(5) . . . . ?

loop_
_smtbx_masks_void_nr
_smtbx_masks_void_average_x
_smtbx_masks_void_average_y
_smtbx_masks_void_average_z
_smtbx_masks_void_volume
_smtbx_masks_void_count_electrons
_smtbx_masks_void_content
1 -0.021 -0.250 -0.771 945.7 144.8 '3 TOLUENE'
2 -0.866 0.250 -0.116 945.7 144.8 '3 TOLUENE'
